data_4302843
loop_
_publ_author_name
'Zuolun Zhang'
'Hai Bi'
'Yu Zhang'
'Dandan Yao'
'Hongze Gao'
'Yan Fan'
'Hongyu Zhang'
'Yue Wang'
'Yanping Wang'
'Zhenyu Chen'
'Dongge Ma'

_publ_section_title
;
Luminescent Boron-Contained Ladder-Type \p-Conjugated Compounds
;
_journal_name_full 'Inorganic Chemistry'
_journal_page_first 7230
_journal_page_last 7236
_journal_paper_doi 10.1021/ic900673s
_journal_volume 48
_journal_year 2009
_chemical_formula_sum 'C48 H46 B2 N2 O4'
_chemical_formula_weight 736.49
_chemical_name_systematic
; 
 ? 
;
_space_group_IT_number 2
_symmetry_cell_setting triclinic
_symmetry_space_group_name_Hall '-P 1'
_symmetry_space_group_name_H-M 'P -1'
_atom_sites_solution_hydrogens geom
_atom_sites_solution_primary direct
_atom_sites_solution_secondary difmap
_audit_creation_method SHELXL-97
_cell_angle_alpha 81.85(3)
_cell_angle_beta 80.81(3)
_cell_angle_gamma 82.81(3)
_cell_formula_units_Z 1
_cell_length_a 8.2475(16)
_cell_length_b 10.362(2)
_cell_length_c 13.198(3)
_cell_measurement_reflns_used 4923
_cell_measurement_temperature 293(2)
_cell_measurement_theta_max 27.79
_cell_measurement_theta_min 3.05
_cell_volume 1096.1(4)
_computing_cell_refinement PROCESS-AUTO
_computing_data_collection PROCESS-AUTO
_computing_data_reduction PROCESS-AUTO
_computing_molecular_graphics 'SHELXL-97 (Sheldrick, 1997)'
_computing_publication_material 'SHELXL-97 (Sheldrick, 1997)'
_computing_structure_refinement 'SHELXL-97 (Sheldrick, 1997)'
_computing_structure_solution 'SHELXS-97 (Sheldrick, 1990)'
_diffrn_ambient_temperature 293(2)
_diffrn_detector_area_resol_mean none
_diffrn_measured_fraction_theta_full 0.982
_diffrn_measured_fraction_theta_max 0.982
_diffrn_measurement_device_type 'Omega scan'
_diffrn_measurement_method 10.0
_diffrn_radiation_monochromator graphite
_diffrn_radiation_source 'fine-focus sealed tube'
_diffrn_radiation_type MoK\a
_diffrn_radiation_wavelength 0.71073
_diffrn_reflns_av_R_equivalents 0.2236
_diffrn_reflns_av_sigmaI/netI 0.3484
_diffrn_reflns_limit_h_max 8
_diffrn_reflns_limit_h_min -10
_diffrn_reflns_limit_k_max 13
_diffrn_reflns_limit_k_min -13
_diffrn_reflns_limit_l_max 17
_diffrn_reflns_limit_l_min -17
_diffrn_reflns_number 10828
_diffrn_reflns_theta_full 27.48
_diffrn_reflns_theta_max 27.48
_diffrn_reflns_theta_min 3.04
_diffrn_standards_decay_% 0
_diffrn_standards_interval_count 0
_diffrn_standards_interval_time .
_diffrn_standards_number 0
_exptl_absorpt_coefficient_mu 0.070
_exptl_absorpt_correction_T_max 0.9961
_exptl_absorpt_correction_T_min 0.9905
_exptl_absorpt_correction_type multi-scan
_exptl_absorpt_process_details
;   
Higash,T(1995) Progrom for Absorption Correcttion.
Rigaku Corporation,Tokyo,Japan. 
;
_exptl_crystal_colour yellow
_exptl_crystal_density_diffrn 1.116
_exptl_crystal_density_meas ?
_exptl_crystal_density_method 'not measured'
_exptl_crystal_description block
_exptl_crystal_F_000 390
_exptl_crystal_size_max 0.14
_exptl_crystal_size_mid 0.12
_exptl_crystal_size_min 0.06
_refine_diff_density_max 1.484
_refine_diff_density_min -0.381
_refine_diff_density_rms 0.147
_refine_ls_extinction_method none
_refine_ls_goodness_of_fit_ref 1.073
_refine_ls_hydrogen_treatment riding
_refine_ls_matrix_type full
_refine_ls_number_parameters 253
_refine_ls_number_reflns 4946
_refine_ls_number_restraints 0
_refine_ls_restrained_S_all 1.073
_refine_ls_R_factor_all 0.4108
_refine_ls_R_factor_gt 0.2152
_refine_ls_shift/su_max 0.000
_refine_ls_shift/su_mean 0.000
_refine_ls_structure_factor_coef Fsqd
_refine_ls_weighting_details 'calc w=1/[\s^2^(Fo^2^)+(0.2500P)^2^+0.0000P] where P=(Fo^2^+2Fc^2^)/3'
_refine_ls_weighting_scheme calc
_refine_ls_wR_factor_gt 0.4491
_refine_ls_wR_factor_ref 0.5542
_reflns_number_gt 1353
_reflns_number_total 4946
_reflns_threshold_expression >2sigma(I)
_cod_data_source_file ic900673s_si_001_1.cif
_cod_data_source_block zzl1
_cod_depositor_comments
;
The following automatic conversions were performed:
'_symmetry_cell_setting' value 'Triclinic' changed to 'triclinic'
according to '/home/saulius/struct/CIF-dictionaries/cif_core.dic'
dictionary named 'cif_core.dic' version 2.4.1 from 2010-06-29.

Automatic conversion script
Id: cif_fix_enum 1527 2010-12-29 10:47:43Z saulius 

The following automatic conversions were performed:

'_exptl_crystal_density_meas' value 'none' was changed to '?' - the
value is perceived as not measured.

Automatic conversion script
Id: cif_fix_values 3008 2015-01-20 13:52:24Z robertas 
;
_cod_original_sg_symbol_H-M 'P -1 '
_cod_database_code 4302843

loop_
_symmetry_equiv_pos_as_xyz
'x, y, z'
'-x, -y, -z'

loop_
_atom_site_label
_atom_site_type_symbol
_atom_site_fract_x
_atom_site_fract_y
_atom_site_fract_z
_atom_site_U_iso_or_equiv
_atom_site_adp_type
_atom_site_occupancy
_atom_site_symmetry_multiplicity
_atom_site_calc_flag
_atom_site_refinement_flags
_atom_site_disorder_assembly
_atom_site_disorder_group
B1 B 0.1222(12) 0.9431(10) 0.7279(6) 0.029(2) Uani 1 1 d . . .
C1 C -0.1281(11) 0.8468(10) 0.6818(6) 0.043(3) Uani 1 1 d . . .
H1 H -0.0607 0.8269 0.6214 0.051 Uiso 1 1 calc R . .
C2 C -0.2932(13) 0.8254(11) 0.6957(8) 0.058(3) Uani 1 1 d . . .
H2 H -0.3391 0.7984 0.6432 0.070 Uiso 1 1 calc R . .
C3 C -0.3865(12) 0.8450(12) 0.7884(7) 0.056(3) Uani 1 1 d . . .
H3 H -0.4965 0.8281 0.8004 0.067 Uiso 1 1 calc R . .
C4 C -0.3205(11) 0.8891(11) 0.8636(7) 0.049(3) Uani 1 1 d . . .
H4 H -0.3847 0.8994 0.9271 0.059 Uiso 1 1 calc R . .
C5 C -0.1576(11) 0.9190(9) 0.8460(6) 0.036(2) Uani 1 1 d . . .
C6 C -0.0768(11) 0.9644(8) 0.9217(5) 0.030(2) Uani 1 1 d . . .
C7 C -0.1702(10) 1.0090(10) 1.0116(6) 0.041(2) Uani 1 1 d . . .
H7 H -0.2848 1.0147 1.0195 0.049 Uiso 1 1 calc R . .
C8 C 0.0945(10) 0.9559(9) 0.9120(6) 0.034(2) Uani 1 1 d . . .
C9 C 0.0999(11) 1.0956(10) 0.6911(7) 0.044(3) Uani 1 1 d . . .
C10 C 0.0029(13) 1.1505(12) 0.6160(8) 0.057(3) Uani 1 1 d . . .
H10 H -0.0551 1.0950 0.5893 0.068 Uiso 1 1 calc R . .
C11 C -0.0134(16) 1.2817(13) 0.5782(9) 0.074(4) Uani 1 1 d . . .
H11 H -0.0796 1.3128 0.5273 0.089 Uiso 1 1 calc R . .
C12 C 0.0714(19) 1.3669(14) 0.6178(10) 0.085(4) Uani 1 1 d . . .
H12 H 0.0613 1.4563 0.5954 0.102 Uiso 1 1 calc R . .
C13 C 0.1725(18) 1.3130(14) 0.6926(9) 0.082(4) Uani 1 1 d . . .
H13 H 0.2314 1.3683 0.7188 0.099 Uiso 1 1 calc R . .
C14 C 0.1876(14) 1.1825(11) 0.7282(8) 0.060(3) Uani 1 1 d . . .
H14 H 0.2565 1.1508 0.7775 0.072 Uiso 1 1 calc R . .
C15 C 0.2361(11) 0.8557(10) 0.6479(6) 0.039(2) Uani 1 1 d . . .
C16 C 0.3102(12) 0.9080(11) 0.5542(6) 0.047(3) Uani 1 1 d . . .
H16 H 0.2896 0.9976 0.5346 0.057 Uiso 1 1 calc R . .
C17 C 0.4163(13) 0.8328(14) 0.4858(7) 0.062(3) Uani 1 1 d . . .
H17 H 0.4632 0.8713 0.4216 0.074 Uiso 1 1 calc R . .
C18 C 0.4490(15) 0.7028(16) 0.5155(10) 0.075(4) Uani 1 1 d . . .
H18 H 0.5205 0.6519 0.4713 0.090 Uiso 1 1 calc R . .
C19 C 0.3797(15) 0.6459(12) 0.6077(9) 0.067(3) Uani 1 1 d . . .
H19 H 0.4025 0.5564 0.6268 0.081 Uiso 1 1 calc R . .
C20 C 0.2742(13) 0.7220(11) 0.6738(8) 0.056(3) Uani 1 1 d . . .
H20 H 0.2274 0.6822 0.7375 0.067 Uiso 1 1 calc R . .
C21 C 0.546(5) 0.330(3) 0.9434(19) 0.227(16) Uani 1 1 d . . .
H21A H 0.6370 0.3176 0.9831 0.272 Uiso 1 1 calc R . .
H21B H 0.4437 0.3476 0.9896 0.272 Uiso 1 1 calc R . .
C22 C 0.568(4) 0.442(2) 0.8573(18) 0.207(13) Uani 1 1 d . . .
H22A H 0.4632 0.4927 0.8484 0.249 Uiso 1 1 calc R . .
H22B H 0.6434 0.4994 0.8719 0.249 Uiso 1 1 calc R . .
C23 C 0.638(3) 0.378(3) 0.7639(15) 0.170(10) Uani 1 1 d . . .
H23A H 0.5729 0.4074 0.7081 0.204 Uiso 1 1 calc R . .
H23B H 0.7513 0.3956 0.7403 0.204 Uiso 1 1 calc R . .
C24 C 0.627(3) 0.240(3) 0.8009(15) 0.174(11) Uani 1 1 d . . .
H24A H 0.5742 0.2013 0.7534 0.208 Uiso 1 1 calc R . .
H24B H 0.7373 0.1953 0.8015 0.208 Uiso 1 1 calc R . .
N1 N -0.0628(8) 0.8955(7) 0.7536(5) 0.0353(19) Uani 1 1 d . . .
O1 O 0.1880(7) 0.9116(6) 0.8284(4) 0.0398(17) Uani 1 1 d . . .
O2 O 0.5406(18) 0.2200(15) 0.8966(12) 0.146(5) Uani 1 1 d . . .

loop_
_atom_site_aniso_label
_atom_site_aniso_U_11
_atom_site_aniso_U_22
_atom_site_aniso_U_33
_atom_site_aniso_U_23
_atom_site_aniso_U_13
_atom_site_aniso_U_12
B1 0.038(6) 0.034(6) 0.015(4) -0.006(4) 0.000(4) -0.001(5)
C1 0.046(6) 0.064(7) 0.027(4) -0.016(4) -0.012(4) -0.022(5)
C2 0.059(7) 0.071(8) 0.056(6) -0.023(6) -0.025(5) -0.017(6)
C3 0.039(6) 0.091(9) 0.044(6) -0.014(5) -0.001(5) -0.030(6)
C4 0.037(5) 0.078(8) 0.033(5) -0.015(5) 0.005(4) -0.016(5)
C5 0.039(5) 0.040(6) 0.026(4) 0.003(4) -0.001(4) -0.002(4)
C6 0.044(5) 0.025(5) 0.021(4) -0.004(3) -0.008(4) -0.008(4)
C7 0.022(5) 0.059(7) 0.040(5) -0.007(5) -0.001(4) -0.005(5)
C8 0.028(5) 0.053(7) 0.023(4) -0.004(4) -0.006(4) -0.012(4)
C9 0.039(5) 0.063(7) 0.036(5) -0.018(5) -0.004(4) -0.010(5)
C10 0.046(6) 0.070(9) 0.056(6) -0.014(6) -0.008(5) -0.009(6)
C11 0.079(9) 0.066(10) 0.072(8) -0.001(7) -0.004(7) -0.003(7)
C12 0.110(12) 0.064(10) 0.076(9) -0.004(7) 0.004(8) -0.018(9)
C13 0.118(12) 0.082(11) 0.054(7) -0.012(7) 0.001(8) -0.055(9)
C14 0.073(8) 0.045(7) 0.062(7) -0.001(5) -0.003(6) -0.020(6)
C15 0.037(5) 0.051(7) 0.032(5) -0.010(4) -0.002(4) -0.016(5)
C16 0.053(6) 0.056(7) 0.038(5) -0.015(5) -0.008(5) -0.009(5)
C17 0.052(7) 0.099(11) 0.034(5) -0.021(6) 0.008(5) -0.011(7)
C18 0.057(8) 0.100(12) 0.075(9) -0.049(8) 0.003(6) -0.011(8)
C19 0.075(8) 0.060(9) 0.067(7) -0.023(6) 0.001(6) -0.008(7)
C20 0.064(7) 0.053(8) 0.053(6) -0.019(5) 0.003(5) -0.013(6)
C21 0.41(5) 0.12(2) 0.15(2) -0.008(17) 0.01(2) -0.10(3)
C22 0.36(4) 0.111(19) 0.140(18) -0.035(16) 0.02(2) -0.03(2)
C23 0.18(2) 0.21(3) 0.097(14) -0.007(17) 0.003(14) 0.03(2)
C24 0.23(3) 0.18(3) 0.080(13) 0.010(14) 0.023(15) 0.00(2)
N1 0.028(4) 0.048(5) 0.032(4) -0.003(3) -0.006(3) -0.008(4)
O1 0.025(3) 0.066(5) 0.030(3) -0.018(3) -0.002(2) 0.003(3)
O2 0.158(11) 0.125(12) 0.147(12) -0.019(9) 0.011(9) -0.028(10)

loop_
_atom_type_symbol
_atom_type_description
_atom_type_scat_dispersion_real
_atom_type_scat_dispersion_imag
_atom_type_scat_source
C C 0.0033 0.0016 'International Tables Vol C Tables 4.2.6.8 and 6.1.1.4'
H H 0.0000 0.0000 'International Tables Vol C Tables 4.2.6.8 and 6.1.1.4'
B B 0.0013 0.0007 'International Tables Vol C Tables 4.2.6.8 and 6.1.1.4'
N N 0.0061 0.0033 'International Tables Vol C Tables 4.2.6.8 and 6.1.1.4'
O O 0.0106 0.0060 'International Tables Vol C Tables 4.2.6.8 and 6.1.1.4'

loop_
_geom_angle_atom_site_label_1
_geom_angle_atom_site_label_2
_geom_angle_atom_site_label_3
_geom_angle
_geom_angle_site_symmetry_1
_geom_angle_site_symmetry_3
_geom_angle_publ_flag
O1 B1 C9 112.6(7) . . ?
O1 B1 C15 107.3(7) . . ?
C9 B1 C15 115.7(7) . . ?
O1 B1 N1 104.1(6) . . ?
C9 B1 N1 106.6(7) . . ?
C15 B1 N1 110.0(7) . . ?
N1 C1 C2 121.7(9) . . ?
C3 C2 C1 118.1(9) . . ?
C4 C3 C2 120.8(9) . . ?
C3 C4 C5 120.5(8) . . ?
N1 C5 C4 118.4(8) . . ?
N1 C5 C6 117.2(7) . . ?
C4 C5 C6 124.2(8) . . ?
C8 C6 C7 118.3(7) . . ?
C8 C6 C5 121.1(7) . . ?
C7 C6 C5 120.4(8) . . ?
C8 C7 C6 121.2(8) 2_577 . ?
O1 C8 C7 119.3(7) . 2_577 ?
O1 C8 C6 120.1(7) . . ?
C7 C8 C6 120.5(7) 2_577 . ?
C10 C9 C14 116.0(10) . . ?
C10 C9 B1 122.7(9) . . ?
C14 C9 B1 121.2(9) . . ?
C11 C10 C9 124.5(12) . . ?
C10 C11 C12 118.6(13) . . ?
C11 C12 C13 117.7(13) . . ?
C14 C13 C12 122.5(13) . . ?
C13 C14 C9 120.5(12) . . ?
C16 C15 C20 116.0(10) . . ?
C16 C15 B1 122.6(9) . . ?
C20 C15 B1 121.3(8) . . ?
C15 C16 C17 122.9(11) . . ?
C18 C17 C16 118.5(10) . . ?
C19 C18 C17 121.2(12) . . ?
C18 C19 C20 119.4(12) . . ?
C19 C20 C15 122.1(10) . . ?
O2 C21 C22 106.4(19) . . ?
C23 C22 C21 105(2) . . ?
C24 C23 C22 102.4(18) . . ?
O2 C24 C23 113(2) . . ?
C1 N1 C5 120.2(7) . . ?
C1 N1 B1 120.8(7) . . ?
C5 N1 B1 118.6(7) . . ?
C8 O1 B1 117.5(7) . . ?
C24 O2 C21 106.9(19) . . ?

loop_
_geom_bond_atom_site_label_1
_geom_bond_atom_site_label_2
_geom_bond_distance
_geom_bond_site_symmetry_2
_geom_bond_publ_flag
B1 O1 1.491(10) . ?
B1 C9 1.583(14) . ?
B1 C15 1.600(13) . ?
B1 N1 1.632(11) . ?
C1 N1 1.345(10) . ?
C1 C2 1.387(13) . ?
C2 C3 1.364(13) . ?
C3 C4 1.361(13) . ?
C4 C5 1.392(12) . ?
C5 N1 1.375(10) . ?
C5 C6 1.446(12) . ?
C6 C8 1.391(11) . ?
C6 C7 1.410(11) . ?
C7 C8 1.378(11) 2_577 ?
C8 O1 1.344(9) . ?
C8 C7 1.378(11) 2_577 ?
C9 C10 1.388(14) . ?
C9 C14 1.405(14) . ?
C10 C11 1.377(16) . ?
C11 C12 1.394(17) . ?
C12 C13 1.404(18) . ?
C13 C14 1.364(16) . ?
C15 C16 1.360(11) . ?
C15 C20 1.387(14) . ?
C16 C17 1.400(15) . ?
C17 C18 1.355(17) . ?
C18 C19 1.347(15) . ?
C19 C20 1.387(15) . ?
C21 O2 1.38(2) . ?
C21 C22 1.51(3) . ?
C22 C23 1.48(3) . ?
C23 C24 1.46(3) . ?
C24 O2 1.348(19) . ?

loop_
_geom_hbond_atom_site_label_D
_geom_hbond_atom_site_label_H
_geom_hbond_atom_site_label_A
_geom_hbond_distance_DH
_geom_hbond_distance_HA
_geom_hbond_distance_DA
_geom_hbond_angle_DHA
_geom_hbond_site_symmetry_A
C3 H3 O1 0.93 2.62 3.460(11) 150.2 1_455
